data_4130926
loop_
_publ_author_name
'Zhao, Xiang'
'Bu, Xianhui'
'Nguyen, Edward T.'
'Zhai, Quan-Guo'
'Mao, Chengyu'
'Feng, Pingyun'

_publ_section_title
;
 Multivariable Modular Design of Pore Space Partition.
;
_journal_issue 46
_journal_name_full 'Journal of the American Chemical Society'
_journal_page_first 15102
_journal_page_last 15105
_journal_paper_doi 10.1021/jacs.6b07901
_journal_volume 138
_journal_year 2016
_chemical_formula_moiety 'C30 H6 Cu3 Fe3 N9 O20'
_chemical_formula_sum 'C30 H6 Cu3 Fe3 N9 O20'
_chemical_formula_weight 1170.61
_space_group_crystal_system hexagonal
_space_group_IT_number 194
_space_group_name_Hall '-P 6c 2c'
_space_group_name_H-M_alt 'P 63/m m c'
_atom_sites_solution_hydrogens geom
_audit_creation_method SHELXL-2014/6
_cell_angle_alpha 90
_cell_angle_beta 90
_cell_angle_gamma 120
_cell_formula_units_Z 2
_cell_length_a 15.7672(7)
_cell_length_b 15.7672(7)
_cell_length_c 16.6814(8)
_cell_measurement_reflns_used 6088
_cell_measurement_temperature 174(2)
_cell_measurement_theta_max 27.95
_cell_measurement_theta_min 2.44
_cell_volume 3591.5(3)
_computing_structure_refinement 'SHELXL-2014/6 (Sheldrick, 2014)'
_diffrn_ambient_temperature 174(2)
_diffrn_measured_fraction_theta_full 0.999
_diffrn_measured_fraction_theta_max 0.996
_diffrn_measurement_device_type 'Bruker SMART Apex diffractometer'
_diffrn_radiation_type MoK\a
_diffrn_radiation_wavelength 0.71073
_diffrn_reflns_av_R_equivalents 0.0415
_diffrn_reflns_av_unetI/netI 0.0202
_diffrn_reflns_Laue_measured_fraction_full 0.999
_diffrn_reflns_Laue_measured_fraction_max 0.996
_diffrn_reflns_limit_h_max 16
_diffrn_reflns_limit_h_min -17
_diffrn_reflns_limit_k_max 21
_diffrn_reflns_limit_k_min -21
_diffrn_reflns_limit_l_max 21
_diffrn_reflns_limit_l_min -22
_diffrn_reflns_number 22353
_diffrn_reflns_point_group_measured_fraction_full 0.999
_diffrn_reflns_point_group_measured_fraction_max 0.996
_diffrn_reflns_theta_full 25.242
_diffrn_reflns_theta_max 28.348
_diffrn_reflns_theta_min 1.927
_exptl_absorpt_coefficient_mu 1.514
_exptl_absorpt_correction_T_max 0.7457
_exptl_absorpt_correction_T_min 0.6474
_exptl_absorpt_correction_type multi-scan
_exptl_absorpt_process_details SADABS-2014/3
_exptl_crystal_colour orange
_exptl_crystal_density_diffrn 1.082
_exptl_crystal_description block
_exptl_crystal_F_000 1148
_exptl_crystal_size_max 0.092
_exptl_crystal_size_mid 0.089
_exptl_crystal_size_min 0.086
_refine_diff_density_max 2.918
_refine_diff_density_min -2.597
_refine_diff_density_rms 0.228
_refine_ls_extinction_coef 0.005(3)
_refine_ls_extinction_expression Fc^*^=kFc[1+0.001xFc^2^\l^3^/sin(2\q)]^-1/4^
_refine_ls_extinction_method SHELXL
_refine_ls_goodness_of_fit_ref 2.997
_refine_ls_hydrogen_treatment constr
_refine_ls_matrix_type full
_refine_ls_number_parameters 69
_refine_ls_number_reflns 1708
_refine_ls_number_restraints 24
_refine_ls_restrained_S_all 3.233
_refine_ls_R_factor_all 0.1328
_refine_ls_R_factor_gt 0.1196
_refine_ls_shift/su_max 0.028
_refine_ls_shift/su_mean 0.001
_refine_ls_structure_factor_coef Fsqd
_refine_ls_weighting_details 'w=1/[\s^2^(Fo^2^)+(0.1000P)^2^] where P=(Fo^2^+2Fc^2^)/3'
_refine_ls_weighting_scheme calc
_refine_ls_wR_factor_gt 0.3559
_refine_ls_wR_factor_ref 0.3647
_reflns_Friedel_coverage 0.000
_reflns_number_gt 1397
_reflns_number_total 1708
_reflns_threshold_expression 'I > 2\s(I)'
_cod_data_source_file ja6b07901_si_002.cif
_cod_data_source_block CPM-516
_cod_original_cell_volume 3591.5(4)
_cod_database_code 4130926
_shelx_space_group_comment
;
The symmetry employed for this shelxl refinement is uniquely defined
by the following loop, which should always be used as a source of
symmetry information in preference to the above space-group names.
They are only intended as comments.
;
_platon_squeeze_void_probe_radius 1.20
_shelxl_version_number 2014/6

loop_
_space_group_symop_operation_xyz
'x, y, z'
'-y, x-y, z'
'-x+y, -x, z'
'-x, -y, z+1/2'
'y, -x+y, z+1/2'
'x-y, x, z+1/2'
'y, x, -z'
'x-y, -y, -z'
'-x, -x+y, -z'
'-y, -x, -z+1/2'
'-x+y, y, -z+1/2'
'x, x-y, -z+1/2'
'-x, -y, -z'
'y, -x+y, -z'
'x-y, x, -z'
'x, y, -z-1/2'
'-y, x-y, -z-1/2'
'-x+y, -x, -z-1/2'
'-y, -x, z'
'-x+y, y, z'
'x, x-y, z'
'y, x, z-1/2'
'x-y, -y, z-1/2'
'-x, -x+y, z-1/2'

loop_
_atom_site_label
_atom_site_type_symbol
_atom_site_fract_x
_atom_site_fract_y
_atom_site_fract_z
_atom_site_U_iso_or_equiv
_atom_site_adp_type
_atom_site_occupancy
_atom_site_site_symmetry_order
_atom_site_calc_flag
_atom_site_refinement_flags_posn
_atom_site_refinement_flags_adp
_atom_site_refinement_flags_occupancy
Fe1 Fe 0.74206(5) 0.48411(10) 0.7500 0.0196(6) Uani 1 4 d S T P
O1 O 0.6667 0.3333 0.7500 0.0101(17) Uani 1 12 d S T P
O2 O 0.8370(3) 0.4883(3) 0.6596(3) 0.0479(13) Uani 1 1 d . . .
C1 C 0.8633(6) 0.4316(3) 0.6333(4) 0.0350(17) Uani 1 2 d S T P
C3 C 0.9696(7) 0.5607(6) 0.5327(5) 0.069(3) Uani 1 1 d . . .
C2 C 0.9345(7) 0.4672(3) 0.5644(5) 0.043(2) Uani 1 2 d S T P
N2 N 0.9404(9) 0.7945(9) 0.7500 0.090(3) Uani 1 2 d S TU P
N1 N 0.8217(4) 0.6434(7) 0.7500 0.035(2) Uani 1 4 d S T P
C4 C 0.9090(13) 0.7002(8) 0.7500 0.108(6) Uani 1 2 d S T P
H4A H 0.9531 0.6774 0.7500 0.130 Uiso 1 2 calc R U P
Cu1 Cu 1.07467(12) 0.92533(12) 0.7500 0.1418(19) Uani 1 4 d S TU P
O3 O 1.0000 1.0000 0.7500 0.1382(13) Uani 1 12 d S TU P
O6 O 0.9340(11) 0.6201(11) 0.5604(9) 0.092(4) Uani 0.5 1 d . U P

loop_
_atom_site_aniso_label
_atom_site_aniso_U_11
_atom_site_aniso_U_22
_atom_site_aniso_U_33
_atom_site_aniso_U_23
_atom_site_aniso_U_13
_atom_site_aniso_U_12
Fe1 0.0218(7) 0.0261(8) 0.0125(7) 0.000 0.000 0.0131(4)
O1 0.007(3) 0.007(3) 0.017(4) 0.000 0.000 0.0033(13)
O2 0.057(3) 0.041(2) 0.044(2) 0.0114(18) 0.034(2) 0.023(2)
C1 0.035(4) 0.040(3) 0.028(4) 0.0074(15) 0.015(3) 0.018(2)
C3 0.103(7) 0.057(4) 0.071(5) 0.029(4) 0.061(5) 0.057(5)
C2 0.054(5) 0.040(3) 0.039(4) 0.0162(19) 0.032(4) 0.027(3)
N2 0.084(6) 0.074(6) 0.121(8) 0.000 0.000 0.047(5)
N1 0.031(3) 0.030(5) 0.043(5) 0.000 0.000 0.015(3)
C4 0.143(16) 0.033(7) 0.099(10) 0.000 0.000 0.006(8)
Cu1 0.0723(15) 0.0723(15) 0.274(6) 0.000 0.000 0.0312(15)
O3 0.1381(13) 0.1381(13) 0.1383(18) 0.000 0.000 0.0691(6)
O6 0.093(4) 0.091(4) 0.093(4) 0.000(2) 0.005(2) 0.047(3)

loop_
_atom_type_symbol
_atom_type_description
_atom_type_scat_dispersion_real
_atom_type_scat_dispersion_imag
_atom_type_scat_source
C C 0.0033 0.0016 'International Tables Vol C Tables 4.2.6.8 and 6.1.1.4'
H H 0.0000 0.0000 'International Tables Vol C Tables 4.2.6.8 and 6.1.1.4'
N N 0.0061 0.0033 'International Tables Vol C Tables 4.2.6.8 and 6.1.1.4'
O O 0.0106 0.0060 'International Tables Vol C Tables 4.2.6.8 and 6.1.1.4'
Fe Fe 0.3463 0.8444 'International Tables Vol C Tables 4.2.6.8 and 6.1.1.4'
Cu Cu 0.3201 1.2651 'International Tables Vol C Tables 4.2.6.8 and 6.1.1.4'

loop_
_geom_angle_atom_site_label_1
_geom_angle_atom_site_label_2
_geom_angle_atom_site_label_3
_geom_angle
_geom_angle_site_symmetry_1
_geom_angle_site_symmetry_3
O1 Fe1 O2 91.55(12) . .
O1 Fe1 O2 91.55(12) . 20_655
O2 Fe1 O2 88.3(3) . 20_655
O1 Fe1 O2 91.55(12) . 11_656
O2 Fe1 O2 176.9(2) . 11_656
O2 Fe1 O2 91.6(3) 20_655 11_656
O1 Fe1 O2 91.55(12) . 16_557
O2 Fe1 O2 91.6(3) . 16_557
O2 Fe1 O2 176.9(2) 20_655 16_557
O2 Fe1 O2 88.3(3) 11_656 16_557
O1 Fe1 N1 180.0 . .
O2 Fe1 N1 88.45(12) . .
O2 Fe1 N1 88.45(12) 20_655 .
O2 Fe1 N1 88.45(12) 11_656 .
O2 Fe1 N1 88.45(12) 16_557 .
Fe1 O1 Fe1 120.000(1) . 3_665
Fe1 O1 Fe1 120.0 . 2_655
Fe1 O1 Fe1 120.0 3_665 2_655
C1 O2 Fe1 136.2(4) . .
O2 C1 O2 125.5(7) . 21
O2 C1 C2 117.3(3) . .
O2 C1 C2 117.3(3) 21 .
C3 C3 O6 118.4(7) 9_766 .
C3 C3 C2 120.7(3) 9_766 .
O6 C3 C2 120.4(8) . .
C3 C2 C3 118.4(7) 21 .
C3 C2 C1 120.8(3) 21 .
C3 C2 C1 120.8(3) . .
C4 N2 N2 100.9(11) . 20_655
C4 N2 Cu1 137.8(12) . .
N2 N2 Cu1 121.3(3) 20_655 .
C4 N1 C4 100.2(18) . 20_655
C4 N1 Fe1 129.9(9) . .
C4 N1 Fe1 129.9(9) 20_655 .
N1 C4 N2 119.0(18) . .
N1 C4 C4 39.9(9) . 20_655
N2 C4 C4 79.1(11) . 20_655
O3 Cu1 N2 88.7(3) . 19_775
O3 Cu1 N2 88.7(3) . .
N2 Cu1 N2 177.4(7) 19_775 .
Cu1 O3 Cu1 120.0 . 3_675
Cu1 O3 Cu1 120.000(1) . 2_765
Cu1 O3 Cu1 120.000(1) 3_675 2_765

loop_
_geom_bond_atom_site_label_1
_geom_bond_atom_site_label_2
_geom_bond_distance
_geom_bond_site_symmetry_2
Fe1 O1 2.0588(13) .
Fe1 O2 2.102(4) .
Fe1 O2 2.102(4) 20_655
Fe1 O2 2.102(4) 11_656
Fe1 O2 2.102(4) 16_557
Fe1 N1 2.175(10) .
O1 Fe1 2.0589(13) 3_665
O1 Fe1 2.0589(13) 2_655
O2 C1 1.238(5) .
C1 O2 1.238(5) 21
C1 C2 1.505(9) .
C3 C3 1.372(12) 9_766
C3 O6 1.389(15) .
C3 C2 1.394(7) .
C2 C3 1.394(7) 21
N2 C4 1.311(16) .
N2 N2 1.36(2) 20_655
N2 Cu1 2.091(12) .
N1 C4 1.210(17) .
N1 C4 1.210(16) 20_655
C4 C4 1.86(4) 20_655
Cu1 O3 2.039(3) .
Cu1 N2 2.091(12) 19_775
O3 Cu1 2.039(3) 3_675
O3 Cu1 2.039(3) 2_765

loop_
_platon_squeeze_void_nr
_platon_squeeze_void_average_x
_platon_squeeze_void_average_y
_platon_squeeze_void_average_z
_platon_squeeze_void_volume
_platon_squeeze_void_count_electrons
_platon_squeeze_void_content
1 -0.022 -0.015 -0.002 1907 626 ' '
